data_7159089
loop_
_publ_author_name
'Sandulenko, Irina V.'
'Kovaleva, Ekaterina S.'
'Zelentsova, Maria V.'
'Ambartsumyan, Asmik A.'
'Gorlov, Sergey N.'
'Danshina, Anastasia A.'
'Aysin, Rinat R.'
'Moiseev, Sergey K.'

_publ_section_title
;
 Control of the diastereoselectivity at C(20) in the formation of
 C(21)-fluorinated thevinols.
;
_journal_issue 7
_journal_name_full 'Organic &amp; biomolecular chemistry'
_journal_page_first 1440
_journal_page_last 1449
_journal_paper_doi 10.1039/d2ob02144g
_journal_volume 21
_journal_year 2023
_chemical_absolute_configuration ad
_chemical_formula_moiety 'C27 H34 F3 N O4'
_chemical_formula_sum 'C27 H34 F3 N O4'
_chemical_formula_weight 493.55
_space_group_crystal_system orthorhombic
_space_group_IT_number 19
_space_group_name_Hall 'P 2ac 2ab'
_space_group_name_H-M_alt 'P 21 21 21'
_atom_sites_solution_hydrogens geom
_atom_sites_solution_primary dual
_audit_creation_date 2022-10-31
_audit_creation_method
;
Olex2 1.5
(compiled 2022.04.07 svn.rca3783a0 for OlexSys, GUI svn.r6498)
;
_audit_update_record
;
2022-12-21 deposited with the CCDC.	2023-01-04 downloaded from the CCDC.
;
_cell_angle_alpha 90
_cell_angle_beta 90
_cell_angle_gamma 90
_cell_formula_units_Z 4
_cell_length_a 7.9944(2)
_cell_length_b 11.8989(3)
_cell_length_c 25.1140(6)
_cell_measurement_reflns_used 9893
_cell_measurement_temperature 100
_cell_measurement_theta_max 29.58
_cell_measurement_theta_min 2.36
_cell_volume 2388.96(10)
_computing_cell_refinement 'SAINT V8.40A (Bruker, 2019)'
_computing_data_reduction 'SAINT V8.40A (Bruker, 2019)'
_computing_molecular_graphics 'Olex2 1.5 (Dolomanov et al., 2009)'
_computing_publication_material 'Olex2 1.5 (Dolomanov et al., 2009)'
_computing_structure_refinement 'XL  (Sheldrick, 2008)'
_computing_structure_solution 'SHELXT 2018/2 (Sheldrick, 2018)'
_diffrn_ambient_temperature 100
_diffrn_measured_fraction_theta_full 1.000
_diffrn_measured_fraction_theta_max 1.000
_diffrn_measurement_device_type 'Bruker APEX-II CCD'
_diffrn_measurement_method '\f and \w scans'
_diffrn_radiation_type MoK\a
_diffrn_radiation_wavelength 0.71073
_diffrn_reflns_av_R_equivalents 0.0415
_diffrn_reflns_av_unetI/netI 0.0318
_diffrn_reflns_Laue_measured_fraction_full 1.000
_diffrn_reflns_Laue_measured_fraction_max 1.000
_diffrn_reflns_limit_h_max 9
_diffrn_reflns_limit_h_min -9
_diffrn_reflns_limit_k_max 14
_diffrn_reflns_limit_k_min -14
_diffrn_reflns_limit_l_max 28
_diffrn_reflns_limit_l_min -30
_diffrn_reflns_number 25264
_diffrn_reflns_point_group_measured_fraction_full 1.000
_diffrn_reflns_point_group_measured_fraction_max 1.000
_diffrn_reflns_theta_full 25.242
_diffrn_reflns_theta_max 26.000
_diffrn_reflns_theta_min 1.894
_diffrn_source_current 1.4
_diffrn_source_power 0.07
_diffrn_source_voltage 50.0
_diffrn_standards_number 0
_exptl_absorpt_coefficient_mu 0.106
_exptl_absorpt_correction_T_max 0.7459
_exptl_absorpt_correction_T_min 0.6748
_exptl_absorpt_correction_type psi-scan
_exptl_absorpt_process_details
;
SADABS-2016/2 (Bruker,2016/2) was used for absorption correction.
wR2(int) was 0.1297 before and 0.0626 after correction.
The Ratio of minimum to maximum transmission is 0.9047.
The \l/2 correction factor is Not present.
;
_exptl_crystal_colour colourless
_exptl_crystal_colour_primary colourless
_exptl_crystal_density_diffrn 1.372
_exptl_crystal_description prism
_exptl_crystal_F_000 1048
_exptl_crystal_size_max 0.3
_exptl_crystal_size_mid 0.22
_exptl_crystal_size_min 0.1
_refine_diff_density_max 0.301
_refine_diff_density_min -0.189
_refine_diff_density_rms 0.037
_refine_ls_abs_structure_details
;
 Flack x determined using 1822 quotients [(I+)-(I-)]/[(I+)+(I-)]
 (Parsons, Flack and Wagner, Acta Cryst. B69 (2013) 249-259).
;
_refine_ls_abs_structure_Flack -0.7(3)
_refine_ls_extinction_method none
_refine_ls_goodness_of_fit_ref 1.020
_refine_ls_hydrogen_treatment constr
_refine_ls_matrix_type full
_refine_ls_number_parameters 321
_refine_ls_number_reflns 4694
_refine_ls_number_restraints 0
_refine_ls_restrained_S_all 1.020
_refine_ls_R_factor_all 0.0337
_refine_ls_R_factor_gt 0.0315
_refine_ls_shift/su_max 0.000
_refine_ls_shift/su_mean 0.000
_refine_ls_structure_factor_coef Fsqd
_refine_ls_weighting_details 'w=1/[\s^2^(Fo^2^)+(0.0398P)^2^+0.5951P] where P=(Fo^2^+2Fc^2^)/3'
_refine_ls_weighting_scheme calc
_refine_ls_wR_factor_gt 0.0766
_refine_ls_wR_factor_ref 0.0779
_reflns_Friedel_coverage 0.748
_reflns_Friedel_fraction_full 1.000
_reflns_Friedel_fraction_max 1.000
_reflns_number_gt 4476
_reflns_number_total 4694
_reflns_threshold_expression 'I > 2\s(I)'
_cod_data_source_file d2ob02144g2.cif
_cod_data_source_block a_CCDC2
_cod_depositor_comments 'Adding full bibliography for 7159086--7159090.cif.'
_cod_database_code 7159089
_shelx_shelxl_version_number 2018/3
_shelx_space_group_comment
;
The symmetry employed for this shelxl refinement is uniquely defined
by the following loop, which should always be used as a source of
symmetry information in preference to the above space-group names.
They are only intended as comments.
;
_shelx_estimated_absorpt_t_max 0.989
_shelx_estimated_absorpt_t_min 0.969
_olex2_refinement_description
;
1. Fixed Uiso
 At 1.2 times of:
  All C(H) groups, All C(H,H) groups
 At 1.5 times of:
  All C(H,H,H) groups, All O(H) groups
2.a Ternary CH refined with riding coordinates:
 C5(H5), C7(H7), C9(H9)
2.b Secondary CH2 refined with riding coordinates:
 C8(H8A,H8B), C10(H10A,H10B), C15(H15A,H15B), C16(H16A,H16B), C22(H22A,H22B),
 C23(H23A,H23B), C24(H24A,H24B)
2.c Aromatic/amide H refined with riding coordinates:
 C1(H1), C2(H2), C18(H18), C19(H19)
2.d Idealised Me refined as rotating group:
 C25(H25A,H25B,H25C), C26(H26A,H26B,H26C), C27(H27A,H27B,H27C), C28(H28A,H28B,
 H28C)
2.e Idealised tetrahedral OH refined as rotating group:
 O4(H4)
;
_olex2_submission_special_instructions 'No special instructions were received'

loop_
_space_group_symop_operation_xyz
'x, y, z'
'-x+1/2, -y, z+1/2'
'-x, y+1/2, -z+1/2'
'x+1/2, -y+1/2, -z'

loop_
_atom_site_label
_atom_site_type_symbol
_atom_site_fract_x
_atom_site_fract_y
_atom_site_fract_z
_atom_site_U_iso_or_equiv
_atom_site_adp_type
_atom_site_occupancy
_atom_site_site_symmetry_order
_atom_site_calc_flag
_atom_site_refinement_flags_posn
_atom_site_refinement_flags_adp
_atom_site_refinement_flags_occupancy
_atom_site_disorder_assembly
_atom_site_disorder_group
F1 F 0.67036(16) 0.31045(10) 0.21666(5) 0.0204(3) Uani 1 1 d . . . . .
F2 F 0.73130(18) 0.38759(11) 0.14180(5) 0.0256(3) Uani 1 1 d . . . . .
F3 F 0.86793(16) 0.43336(11) 0.21193(5) 0.0206(3) Uani 1 1 d . . . . .
O1 O 0.75266(19) 0.67584(12) 0.38335(5) 0.0168(3) Uani 1 1 d . . . . .
O2 O 0.9781(2) 0.68908(14) 0.47978(6) 0.0233(4) Uani 1 1 d . . . . .
O3 O 0.80932(19) 0.63923(13) 0.26649(6) 0.0186(3) Uani 1 1 d . . . . .
O4 O 0.6518(2) 0.59926(13) 0.17688(6) 0.0199(3) Uani 1 1 d . . . . .
H4 H 0.716259 0.634557 0.197336 0.030 Uiso 1 1 calc R U . . .
N17 N 0.2355(2) 0.40204(15) 0.38839(7) 0.0173(4) Uani 1 1 d . . . . .
C1 C 0.7152(3) 0.44266(19) 0.50359(8) 0.0179(4) Uani 1 1 d . . . . .
H1 H 0.712772 0.382325 0.528351 0.021 Uiso 1 1 calc R U . . .
C2 C 0.8318(3) 0.52801(19) 0.50965(8) 0.0192(5) Uani 1 1 d . . . . .
H2 H 0.902228 0.527385 0.540112 0.023 Uiso 1 1 calc R U . . .
C3 C 0.8496(3) 0.61487(19) 0.47266(8) 0.0182(4) Uani 1 1 d . . . . .
C4 C 0.7396(3) 0.61344(17) 0.42973(8) 0.0154(4) Uani 1 1 d . . . . .
C5 C 0.6296(3) 0.63099(17) 0.34578(8) 0.0143(4) Uani 1 1 d . . . . .
H5 H 0.560362 0.694279 0.331590 0.017 Uiso 1 1 calc R U . . .
C6 C 0.7092(3) 0.56678(17) 0.29861(8) 0.0146(4) Uani 1 1 d . . . . .
C7 C 0.5540(3) 0.53131(17) 0.26378(8) 0.0137(4) Uani 1 1 d . . . . .
H7 H 0.480202 0.599147 0.263238 0.016 Uiso 1 1 calc R U . . .
C8 C 0.4508(3) 0.44023(17) 0.29362(8) 0.0140(4) Uani 1 1 d . . . . .
H8A H 0.330864 0.460944 0.293566 0.017 Uiso 1 1 calc R U . . .
H8B H 0.462935 0.366884 0.275410 0.017 Uiso 1 1 calc R U . . .
C9 C 0.4077(3) 0.35748(17) 0.38845(8) 0.0147(4) Uani 1 1 d . . . . .
H9 H 0.404108 0.280223 0.372823 0.018 Uiso 1 1 calc R U . . .
C10 C 0.4879(3) 0.34789(18) 0.44558(8) 0.0163(4) Uani 1 1 d . . . . .
H10A H 0.396676 0.342171 0.472085 0.020 Uiso 1 1 calc R U . . .
H10B H 0.553384 0.277356 0.447351 0.020 Uiso 1 1 calc R U . . .
C11 C 0.6009(3) 0.44461(18) 0.46120(8) 0.0155(4) Uani 1 1 d . . . . .
C12 C 0.6114(3) 0.53654(17) 0.42780(8) 0.0140(4) Uani 1 1 d . . . . .
C13 C 0.5161(3) 0.55002(17) 0.37686(8) 0.0134(4) Uani 1 1 d . . . . .
C14 C 0.5148(3) 0.43106(17) 0.35146(8) 0.0135(4) Uani 1 1 d . . . . .
C15 C 0.3382(3) 0.59603(17) 0.38444(8) 0.0163(4) Uani 1 1 d . . . . .
H15A H 0.343478 0.666685 0.405192 0.020 Uiso 1 1 calc R U . . .
H15B H 0.289601 0.613729 0.349166 0.020 Uiso 1 1 calc R U . . .
C16 C 0.2255(3) 0.51312(18) 0.41301(8) 0.0184(4) Uani 1 1 d . . . . .
H16A H 0.259383 0.507795 0.450847 0.022 Uiso 1 1 calc R U . . .
H16B H 0.108552 0.540312 0.411751 0.022 Uiso 1 1 calc R U . . .
C18 C 0.7952(3) 0.46317(17) 0.31998(8) 0.0154(4) Uani 1 1 d . . . . .
H18 H 0.910860 0.448473 0.314802 0.018 Uiso 1 1 calc R U . . .
C19 C 0.6948(3) 0.39452(17) 0.34663(8) 0.0145(4) Uani 1 1 d . . . . .
H19 H 0.733975 0.326275 0.361787 0.017 Uiso 1 1 calc R U . . .
C20 C 0.5867(3) 0.50359(17) 0.20385(8) 0.0161(4) Uani 1 1 d . . . . .
C21 C 0.7137(3) 0.40918(18) 0.19401(8) 0.0173(4) Uani 1 1 d . . . . .
C22 C 0.4234(3) 0.47253(19) 0.17521(8) 0.0174(4) Uani 1 1 d . . . . .
H22A H 0.448369 0.459047 0.137131 0.021 Uiso 1 1 calc R U . . .
H22B H 0.380535 0.401338 0.190368 0.021 Uiso 1 1 calc R U . . .
C23 C 0.2864(3) 0.5616(2) 0.17920(8) 0.0209(5) Uani 1 1 d . . . . .
H23A H 0.336385 0.636778 0.173487 0.025 Uiso 1 1 calc R U . . .
H23B H 0.238071 0.560147 0.215484 0.025 Uiso 1 1 calc R U . . .
C24 C 0.1467(3) 0.5431(2) 0.13847(8) 0.0212(5) Uani 1 1 d . . . . .
H24A H 0.111658 0.463331 0.139781 0.025 Uiso 1 1 calc R U . . .
H24B H 0.049094 0.589564 0.148627 0.025 Uiso 1 1 calc R U . . .
C25 C 0.1968(3) 0.5720(2) 0.08167(9) 0.0256(5) Uani 1 1 d . . . . .
H25A H 0.294657 0.527393 0.071442 0.038 Uiso 1 1 calc R U . . .
H25B H 0.224147 0.652140 0.079409 0.038 Uiso 1 1 calc R U . . .
H25C H 0.103687 0.555118 0.057566 0.038 Uiso 1 1 calc R U . . .
C26 C 0.9651(3) 0.6779(2) 0.28713(10) 0.0280(5) Uani 1 1 d . . . . .
H26A H 1.028468 0.715211 0.258760 0.042 Uiso 1 1 calc R U . . .
H26B H 1.029430 0.613920 0.300680 0.042 Uiso 1 1 calc R U . . .
H26C H 0.944639 0.731313 0.316121 0.042 Uiso 1 1 calc R U . . .
C27 C 0.1160(3) 0.3255(2) 0.41228(9) 0.0229(5) Uani 1 1 d . . . . .
H27A H 0.124236 0.251882 0.394947 0.034 Uiso 1 1 calc R U . . .
H27B H 0.002623 0.355259 0.407711 0.034 Uiso 1 1 calc R U . . .
H27C H 0.140395 0.317487 0.450336 0.034 Uiso 1 1 calc R U . . .
C28 C 0.9490(4) 0.8008(2) 0.46079(10) 0.0302(6) Uani 1 1 d . . . . .
H28A H 0.955956 0.801684 0.421828 0.045 Uiso 1 1 calc R U . . .
H28B H 1.033711 0.851528 0.475589 0.045 Uiso 1 1 calc R U . . .
H28C H 0.837581 0.825735 0.471936 0.045 Uiso 1 1 calc R U . . .

loop_
_atom_site_aniso_label
_atom_site_aniso_U_11
_atom_site_aniso_U_22
_atom_site_aniso_U_33
_atom_site_aniso_U_23
_atom_site_aniso_U_13
_atom_site_aniso_U_12
F1 0.0198(7) 0.0163(6) 0.0250(6) 0.0002(5) 0.0012(5) 0.0019(5)
F2 0.0291(8) 0.0327(7) 0.0151(6) -0.0050(5) 0.0024(6) 0.0082(6)
F3 0.0151(6) 0.0247(7) 0.0220(6) -0.0006(5) 0.0022(5) 0.0009(5)
O1 0.0192(8) 0.0164(7) 0.0148(7) -0.0011(5) -0.0041(6) -0.0045(6)
O2 0.0192(9) 0.0237(8) 0.0269(8) -0.0027(7) -0.0072(7) -0.0022(7)
O3 0.0166(8) 0.0213(8) 0.0179(7) 0.0039(6) 0.0001(6) -0.0061(6)
O4 0.0244(9) 0.0191(8) 0.0160(7) 0.0046(6) -0.0005(6) -0.0028(7)
N17 0.0141(9) 0.0196(9) 0.0183(8) 0.0005(7) 0.0000(8) -0.0020(8)
C1 0.0184(11) 0.0220(10) 0.0133(9) 0.0002(8) 0.0011(8) 0.0029(10)
C2 0.0161(11) 0.0272(12) 0.0142(9) -0.0031(8) -0.0032(9) 0.0052(10)
C3 0.0147(11) 0.0219(11) 0.0180(10) -0.0078(8) -0.0010(9) 0.0020(9)
C4 0.0169(11) 0.0155(10) 0.0137(9) -0.0028(7) 0.0015(8) 0.0040(9)
C5 0.0136(11) 0.0131(10) 0.0161(10) -0.0008(7) -0.0045(8) -0.0008(8)
C6 0.0144(10) 0.0151(10) 0.0144(9) 0.0008(8) -0.0006(8) -0.0025(8)
C7 0.0134(10) 0.0145(10) 0.0132(9) -0.0001(7) -0.0013(8) 0.0010(8)
C8 0.0144(10) 0.0156(10) 0.0118(9) 0.0003(8) -0.0010(8) -0.0025(8)
C9 0.0158(11) 0.0153(10) 0.0129(9) -0.0004(8) 0.0009(9) -0.0001(8)
C10 0.0173(11) 0.0167(10) 0.0148(10) 0.0015(8) 0.0015(9) 0.0014(9)
C11 0.0145(10) 0.0177(10) 0.0141(9) -0.0023(8) 0.0026(8) 0.0029(9)
C12 0.0118(10) 0.0172(10) 0.0130(9) -0.0051(8) -0.0008(8) 0.0035(8)
C13 0.0143(10) 0.0132(9) 0.0126(9) -0.0005(7) -0.0009(8) 0.0001(8)
C14 0.0161(11) 0.0134(9) 0.0108(9) 0.0004(8) -0.0018(8) -0.0014(8)
C15 0.0167(11) 0.0147(9) 0.0177(9) -0.0007(8) -0.0018(9) 0.0038(8)
C16 0.0153(11) 0.0232(11) 0.0167(10) 0.0012(8) 0.0010(9) 0.0030(9)
C18 0.0139(10) 0.0183(10) 0.0141(9) -0.0025(8) -0.0016(8) 0.0002(9)
C19 0.0186(11) 0.0129(9) 0.0120(9) -0.0014(7) -0.0023(8) 0.0020(8)
C20 0.0195(11) 0.0168(10) 0.0119(9) 0.0019(8) 0.0009(9) -0.0007(8)
C21 0.0182(11) 0.0204(11) 0.0135(9) 0.0003(8) 0.0011(8) -0.0006(9)
C22 0.0197(12) 0.0203(11) 0.0122(9) -0.0011(8) -0.0025(9) 0.0016(9)
C23 0.0227(12) 0.0243(11) 0.0157(10) -0.0011(8) -0.0034(9) 0.0058(10)
C24 0.0159(11) 0.0292(12) 0.0185(10) 0.0032(9) -0.0017(9) 0.0017(10)
C25 0.0223(12) 0.0351(13) 0.0192(10) 0.0041(9) -0.0055(10) -0.0030(11)
C26 0.0201(12) 0.0357(13) 0.0282(12) 0.0027(10) -0.0003(10) -0.0158(11)
C27 0.0171(12) 0.0287(12) 0.0230(11) 0.0045(9) 0.0010(9) -0.0035(10)
C28 0.0346(15) 0.0240(12) 0.0319(13) -0.0026(10) -0.0120(11) -0.0089(11)

loop_
_atom_type_symbol
_atom_type_description
_atom_type_scat_dispersion_real
_atom_type_scat_dispersion_imag
_atom_type_scat_source
C C 0.0033 0.0016 'International Tables Vol C Tables 4.2.6.8 and 6.1.1.4'
H H 0.0000 0.0000 'International Tables Vol C Tables 4.2.6.8 and 6.1.1.4'
F F 0.0171 0.0103 'International Tables Vol C Tables 4.2.6.8 and 6.1.1.4'
N N 0.0061 0.0033 'International Tables Vol C Tables 4.2.6.8 and 6.1.1.4'
O O 0.0106 0.0060 'International Tables Vol C Tables 4.2.6.8 and 6.1.1.4'

loop_
_geom_angle_atom_site_label_1
_geom_angle_atom_site_label_2
_geom_angle_atom_site_label_3
_geom_angle
_geom_angle_site_symmetry_1
_geom_angle_site_symmetry_3
_geom_angle_publ_flag
C4 O1 C5 107.22(15) . . ?
C3 O2 C28 115.75(18) . . ?
C26 O3 C6 118.68(16) . . ?
C20 O4 H4 109.5 . . ?
C16 N17 C9 112.03(17) . . ?
C27 N17 C9 112.86(17) . . ?
C27 N17 C16 110.95(17) . . ?
C2 C1 H1 119.7 . . ?
C2 C1 C11 120.6(2) . . ?
C11 C1 H1 119.7 . . ?
C1 C2 H2 118.7 . . ?
C1 C2 C3 122.5(2) . . ?
C3 C2 H2 118.7 . . ?
O2 C3 C2 117.89(19) . . ?
O2 C3 C4 125.8(2) . . ?
C4 C3 C2 116.2(2) . . ?
O1 C4 C3 126.7(2) . . ?
C12 C4 O1 112.52(18) . . ?
C12 C4 C3 120.44(19) . . ?
O1 C5 H5 109.1 . . ?
O1 C5 C6 113.38(17) . . ?
O1 C5 C13 107.33(15) . . ?
C6 C5 H5 109.1 . . ?
C13 C5 H5 109.1 . . ?
C13 C5 C6 108.81(16) . . ?
O3 C6 C5 111.44(16) . . ?
O3 C6 C7 106.84(15) . . ?
O3 C6 C18 116.04(17) . . ?
C5 C6 C7 103.49(16) . . ?
C18 C6 C5 108.57(16) . . ?
C18 C6 C7 109.70(16) . . ?
C6 C7 H7 104.8 . . ?
C8 C7 C6 109.70(16) . . ?
C8 C7 H7 104.8 . . ?
C8 C7 C20 113.94(16) . . ?
C20 C7 C6 117.37(17) . . ?
C20 C7 H7 104.8 . . ?
C7 C8 H8A 109.9 . . ?
C7 C8 H8B 109.9 . . ?
H8A C8 H8B 108.3 . . ?
C14 C8 C7 109.08(16) . . ?
C14 C8 H8A 109.9 . . ?
C14 C8 H8B 109.9 . . ?
N17 C9 H9 107.6 . . ?
N17 C9 C10 114.00(17) . . ?
N17 C9 C14 108.33(16) . . ?
C10 C9 H9 107.6 . . ?
C14 C9 H9 107.6 . . ?
C14 C9 C10 111.41(17) . . ?
C9 C10 H10A 108.5 . . ?
C9 C10 H10B 108.5 . . ?
H10A C10 H10B 107.5 . . ?
C11 C10 C9 115.05(17) . . ?
C11 C10 H10A 108.5 . . ?
C11 C10 H10B 108.5 . . ?
C1 C11 C10 124.91(19) . . ?
C12 C11 C1 115.8(2) . . ?
C12 C11 C10 118.73(18) . . ?
C4 C12 C11 123.42(19) . . ?
C4 C12 C13 109.75(18) . . ?
C11 C12 C13 124.97(19) . . ?
C5 C13 C14 111.53(16) . . ?
C12 C13 C5 101.62(16) . . ?
C12 C13 C14 104.88(16) . . ?
C12 C13 C15 113.78(16) . . ?
C15 C13 C5 112.71(17) . . ?
C15 C13 C14 111.69(17) . . ?
C8 C14 C13 108.93(16) . . ?
C9 C14 C8 115.10(17) . . ?
C9 C14 C13 105.95(16) . . ?
C19 C14 C8 105.12(16) . . ?
C19 C14 C9 114.57(17) . . ?
C19 C14 C13 106.83(17) . . ?
C13 C15 H15A 109.2 . . ?
C13 C15 H15B 109.2 . . ?
H15A C15 H15B 107.9 . . ?
C16 C15 C13 112.14(17) . . ?
C16 C15 H15A 109.2 . . ?
C16 C15 H15B 109.2 . . ?
N17 C16 C15 110.85(17) . . ?
N17 C16 H16A 109.5 . . ?
N17 C16 H16B 109.5 . . ?
C15 C16 H16A 109.5 . . ?
C15 C16 H16B 109.5 . . ?
H16A C16 H16B 108.1 . . ?
C6 C18 H18 123.0 . . ?
C19 C18 C6 113.99(19) . . ?
C19 C18 H18 123.0 . . ?
C14 C19 H19 121.9 . . ?
C18 C19 C14 116.13(18) . . ?
C18 C19 H19 121.9 . . ?
O4 C20 C7 110.52(16) . . ?
O4 C20 C21 105.48(17) . . ?
O4 C20 C22 106.30(17) . . ?
C21 C20 C7 114.85(16) . . ?
C21 C20 C22 108.12(17) . . ?
C22 C20 C7 111.09(17) . . ?
F1 C21 C20 113.52(17) . . ?
F2 C21 F1 105.76(16) . . ?
F2 C21 F3 105.78(17) . . ?
F2 C21 C20 111.49(17) . . ?
F3 C21 F1 106.30(17) . . ?
F3 C21 C20 113.37(17) . . ?
C20 C22 H22A 108.7 . . ?
C20 C22 H22B 108.7 . . ?
H22A C22 H22B 107.6 . . ?
C23 C22 C20 114.32(18) . . ?
C23 C22 H22A 108.7 . . ?
C23 C22 H22B 108.7 . . ?
C22 C23 H23A 109.1 . . ?
C22 C23 H23B 109.1 . . ?
C22 C23 C24 112.30(18) . . ?
H23A C23 H23B 107.9 . . ?
C24 C23 H23A 109.1 . . ?
C24 C23 H23B 109.1 . . ?
C23 C24 H24A 108.8 . . ?
C23 C24 H24B 108.8 . . ?
H24A C24 H24B 107.7 . . ?
C25 C24 C23 113.73(19) . . ?
C25 C24 H24A 108.8 . . ?
C25 C24 H24B 108.8 . . ?
C24 C25 H25A 109.5 . . ?
C24 C25 H25B 109.5 . . ?
C24 C25 H25C 109.5 . . ?
H25A C25 H25B 109.5 . . ?
H25A C25 H25C 109.5 . . ?
H25B C25 H25C 109.5 . . ?
O3 C26 H26A 109.5 . . ?
O3 C26 H26B 109.5 . . ?
O3 C26 H26C 109.5 . . ?
H26A C26 H26B 109.5 . . ?
H26A C26 H26C 109.5 . . ?
H26B C26 H26C 109.5 . . ?
N17 C27 H27A 109.5 . . ?
N17 C27 H27B 109.5 . . ?
N17 C27 H27C 109.5 . . ?
H27A C27 H27B 109.5 . . ?
H27A C27 H27C 109.5 . . ?
H27B C27 H27C 109.5 . . ?
O2 C28 H28A 109.5 . . ?
O2 C28 H28B 109.5 . . ?
O2 C28 H28C 109.5 . . ?
H28A C28 H28B 109.5 . . ?
H28A C28 H28C 109.5 . . ?
H28B C28 H28C 109.5 . . ?

loop_
_geom_bond_atom_site_label_1
_geom_bond_atom_site_label_2
_geom_bond_distance
_geom_bond_site_symmetry_2
_geom_bond_publ_flag
F1 C21 1.351(2) . ?
F2 C21 1.343(2) . ?
F3 C21 1.343(3) . ?
O1 C4 1.385(2) . ?
O1 C5 1.464(2) . ?
O2 C3 1.366(3) . ?
O2 C28 1.432(3) . ?
O3 C6 1.426(2) . ?
O3 C26 1.426(3) . ?
O4 H4 0.8400 . ?
O4 C20 1.423(2) . ?
N17 C9 1.476(3) . ?
N17 C16 1.461(3) . ?
N17 C27 1.450(3) . ?
C1 H1 0.9500 . ?
C1 C2 1.387(3) . ?
C1 C11 1.403(3) . ?
C2 H2 0.9500 . ?
C2 C3 1.397(3) . ?
C3 C4 1.391(3) . ?
C4 C12 1.375(3) . ?
C5 H5 1.0000 . ?
C5 C6 1.547(3) . ?
C5 C13 1.536(3) . ?
C6 C7 1.576(3) . ?
C6 C18 1.510(3) . ?
C7 H7 1.0000 . ?
C7 C8 1.555(3) . ?
C7 C20 1.563(3) . ?
C8 H8A 0.9900 . ?
C8 H8B 0.9900 . ?
C8 C14 1.544(3) . ?
C9 H9 1.0000 . ?
C9 C10 1.575(3) . ?
C9 C14 1.537(3) . ?
C10 H10A 0.9900 . ?
C10 H10B 0.9900 . ?
C10 C11 1.515(3) . ?
C11 C12 1.381(3) . ?
C12 C13 1.497(3) . ?
C13 C14 1.553(3) . ?
C13 C15 1.536(3) . ?
C14 C19 1.508(3) . ?
C15 H15A 0.9900 . ?
C15 H15B 0.9900 . ?
C15 C16 1.517(3) . ?
C16 H16A 0.9900 . ?
C16 H16B 0.9900 . ?
C18 H18 0.9500 . ?
C18 C19 1.327(3) . ?
C19 H19 0.9500 . ?
C20 C21 1.534(3) . ?
C20 C22 1.535(3) . ?
C22 H22A 0.9900 . ?
C22 H22B 0.9900 . ?
C22 C23 1.528(3) . ?
C23 H23A 0.9900 . ?
C23 H23B 0.9900 . ?
C23 C24 1.530(3) . ?
C24 H24A 0.9900 . ?
C24 H24B 0.9900 . ?
C24 C25 1.521(3) . ?
C25 H25A 0.9800 . ?
C25 H25B 0.9800 . ?
C25 H25C 0.9800 . ?
C26 H26A 0.9800 . ?
C26 H26B 0.9800 . ?
C26 H26C 0.9800 . ?
C27 H27A 0.9800 . ?
C27 H27B 0.9800 . ?
C27 H27C 0.9800 . ?
C28 H28A 0.9800 . ?
C28 H28B 0.9800 . ?
C28 H28C 0.9800 . ?

loop_
_geom_torsion_atom_site_label_1
_geom_torsion_atom_site_label_2
_geom_torsion_atom_site_label_3
_geom_torsion_atom_site_label_4
_geom_torsion
_geom_torsion_site_symmetry_1
_geom_torsion_site_symmetry_2
_geom_torsion_site_symmetry_3
_geom_torsion_site_symmetry_4
_geom_torsion_publ_flag
O1 C4 C12 C11 160.98(19) . . . . ?
O1 C4 C12 C13 -4.1(2) . . . . ?
O1 C5 C6 O3 -63.7(2) . . . . ?
O1 C5 C6 C7 -178.21(15) . . . . ?
O1 C5 C6 C18 65.3(2) . . . . ?
O1 C5 C13 C12 -12.4(2) . . . . ?
O1 C5 C13 C14 -123.67(17) . . . . ?
O1 C5 C13 C15 109.76(18) . . . . ?
O2 C3 C4 O1 9.3(3) . . . . ?
O2 C3 C4 C12 -177.91(19) . . . . ?
O3 C6 C7 C8 172.85(16) . . . . ?
O3 C6 C7 C20 40.7(2) . . . . ?
O3 C6 C18 C19 -175.75(17) . . . . ?
O4 C20 C21 F1 -179.39(16) . . . . ?
O4 C20 C21 F2 -60.1(2) . . . . ?
O4 C20 C21 F3 59.2(2) . . . . ?
O4 C20 C22 C23 -64.5(2) . . . . ?
N17 C9 C10 C11 -97.7(2) . . . . ?
N17 C9 C14 C8 -56.9(2) . . . . ?
N17 C9 C14 C13 63.5(2) . . . . ?
N17 C9 C14 C19 -178.99(16) . . . . ?
C1 C2 C3 O2 -174.2(2) . . . . ?
C1 C2 C3 C4 2.0(3) . . . . ?
C1 C11 C12 C4 9.8(3) . . . . ?
C1 C11 C12 C13 172.69(19) . . . . ?
C2 C1 C11 C10 169.6(2) . . . . ?
C2 C1 C11 C12 -1.2(3) . . . . ?
C2 C3 C4 O1 -166.48(19) . . . . ?
C2 C3 C4 C12 6.3(3) . . . . ?
C3 C4 C12 C11 -12.8(3) . . . . ?
C3 C4 C12 C13 -177.89(18) . . . . ?
C4 O1 C5 C6 -109.50(18) . . . . ?
C4 O1 C5 C13 10.7(2) . . . . ?
C4 C12 C13 C5 10.1(2) . . . . ?
C4 C12 C13 C14 126.37(18) . . . . ?
C4 C12 C13 C15 -111.29(19) . . . . ?
C5 O1 C4 C3 169.0(2) . . . . ?
C5 O1 C4 C12 -4.3(2) . . . . ?
C5 C6 C7 C8 -69.41(19) . . . . ?
C5 C6 C7 C20 158.48(17) . . . . ?
C5 C6 C18 C19 57.9(2) . . . . ?
C5 C13 C14 C8 -59.6(2) . . . . ?
C5 C13 C14 C9 176.08(16) . . . . ?
C5 C13 C14 C19 53.5(2) . . . . ?
C5 C13 C15 C16 177.45(16) . . . . ?
C6 C5 C13 C12 110.66(17) . . . . ?
C6 C5 C13 C14 -0.6(2) . . . . ?
C6 C5 C13 C15 -127.18(18) . . . . ?
C6 C7 C8 C14 10.6(2) . . . . ?
C6 C7 C20 O4 -61.3(2) . . . . ?
C6 C7 C20 C21 57.9(2) . . . . ?
C6 C7 C20 C22 -179.06(17) . . . . ?
C6 C18 C19 C14 -0.5(3) . . . . ?
C7 C6 C18 C19 -54.6(2) . . . . ?
C7 C8 C14 C9 171.05(17) . . . . ?
C7 C8 C14 C13 52.3(2) . . . . ?
C7 C8 C14 C19 -61.9(2) . . . . ?
C7 C20 C21 F1 58.7(2) . . . . ?
C7 C20 C21 F2 177.99(18) . . . . ?
C7 C20 C21 F3 -62.8(2) . . . . ?
C7 C20 C22 C23 55.8(2) . . . . ?
C8 C7 C20 O4 168.52(17) . . . . ?
C8 C7 C20 C21 -72.3(2) . . . . ?
C8 C7 C20 C22 50.8(2) . . . . ?
C8 C14 C19 C18 60.1(2) . . . . ?
C9 N17 C16 C15 58.4(2) . . . . ?
C9 C10 C11 C1 -164.2(2) . . . . ?
C9 C10 C11 C12 6.5(3) . . . . ?
C9 C14 C19 C18 -172.58(18) . . . . ?
C10 C9 C14 C8 176.91(17) . . . . ?
C10 C9 C14 C13 -62.7(2) . . . . ?
C10 C9 C14 C19 54.8(2) . . . . ?
C10 C11 C12 C4 -161.62(19) . . . . ?
C10 C11 C12 C13 1.2(3) . . . . ?
C11 C1 C2 C3 -4.5(3) . . . . ?
C11 C12 C13 C5 -154.7(2) . . . . ?
C11 C12 C13 C14 -38.5(3) . . . . ?
C11 C12 C13 C15 83.9(2) . . . . ?
C12 C13 C14 C8 -168.75(16) . . . . ?
C12 C13 C14 C9 66.9(2) . . . . ?
C12 C13 C14 C19 -55.7(2) . . . . ?
C12 C13 C15 C16 -67.5(2) . . . . ?
C13 C5 C6 O3 176.92(16) . . . . ?
C13 C5 C6 C7 62.4(2) . . . . ?
C13 C5 C6 C18 -54.1(2) . . . . ?
C13 C14 C19 C18 -55.6(2) . . . . ?
C13 C15 C16 N17 -49.8(2) . . . . ?
C14 C9 C10 C11 25.2(2) . . . . ?
C14 C13 C15 C16 51.0(2) . . . . ?
C15 C13 C14 C8 67.6(2) . . . . ?
C15 C13 C14 C9 -56.8(2) . . . . ?
C15 C13 C14 C19 -179.37(16) . . . . ?
C16 N17 C9 C10 57.9(2) . . . . ?
C16 N17 C9 C14 -66.8(2) . . . . ?
C18 C6 C7 C8 46.3(2) . . . . ?
C18 C6 C7 C20 -85.8(2) . . . . ?
C20 C7 C8 C14 144.50(18) . . . . ?
C20 C22 C23 C24 164.35(18) . . . . ?
C21 C20 C22 C23 -177.30(17) . . . . ?
C22 C20 C21 F1 -66.0(2) . . . . ?
C22 C20 C21 F2 53.3(2) . . . . ?
C22 C20 C21 F3 172.56(16) . . . . ?
C22 C23 C24 C25 -73.1(3) . . . . ?
C26 O3 C6 C5 71.9(2) . . . . ?
C26 O3 C6 C7 -175.72(18) . . . . ?
C26 O3 C6 C18 -53.0(2) . . . . ?
C27 N17 C9 C10 -68.2(2) . . . . ?
C27 N17 C9 C14 167.14(17) . . . . ?
C27 N17 C16 C15 -174.45(18) . . . . ?
C28 O2 C3 C2 -149.9(2) . . . . ?
C28 O2 C3 C4 34.3(3) . . . . ?
